data_2010847
loop_
_publ_author_name
'Hosomi, Hiroyuki'
'Ohba, Shigeru'
'Ito, Yoshikatsu'

_publ_section_title
;
 Charge-transfer complexes of 4-(dimethylamino)pyridine with 2,4-, 3,4-
 and 3,5-dinitrobenzoic acid
;
_journal_issue 4
_journal_name_full 'Acta Crystallographica Section C'
_journal_page_first e149
_journal_page_last e150
_journal_paper_doi 10.1107/S0108270100003863
_journal_volume 56
_journal_year 2000
_chemical_formula_moiety 'C7 H11 N2 1+, C7 H3 N2 O6 1-'
_chemical_formula_sum 'C14 H14 N4 O6'
_chemical_formula_weight 334.29
_space_group_IT_number 14
_symmetry_cell_setting monoclinic
_symmetry_space_group_name_Hall '-P 2yn'
_symmetry_space_group_name_H-M 'P 1 21/n 1'
_cell_angle_alpha 90
_cell_angle_beta 95.770(10)
_cell_angle_gamma 90
_cell_formula_units_Z 4
_cell_length_a 8.102(2)
_cell_length_b 7.7340(10)
_cell_length_c 24.2180(10)
_cell_measurement_reflns_used 25
_cell_measurement_temperature 298.0(10)
_cell_measurement_theta_max 14.9
_cell_measurement_theta_min 14.0
_cell_volume 1509.8(4)
_computing_cell_refinement 'MSC/AFC Diffractometer Control Software'
_computing_data_collection
;
MSC/AFC Diffractometer Control Software
(Molecular Structure Corporation, 1993)
;
_computing_data_reduction 'TEXSAN (Molecular Structure Corporation, 1999)'
_computing_publication_material TEXSAN
_computing_structure_refinement 'SHELXL97 (Sheldrick, 1997)'
_computing_structure_solution 'SHELXS97 (Sheldrick, 1997)'
_diffrn_measurement_device_type 'Rigaku AFC-7R'
_diffrn_measurement_method \w
_diffrn_radiation_type MoK\a
_diffrn_radiation_wavelength .71073
_diffrn_reflns_av_R_equivalents .005
_diffrn_reflns_limit_h_max 11
_diffrn_reflns_limit_h_min 0
_diffrn_reflns_limit_k_max 10
_diffrn_reflns_limit_k_min 0
_diffrn_reflns_limit_l_max 31
_diffrn_reflns_limit_l_min -31
_diffrn_reflns_number 3708
_diffrn_reflns_theta_max 27.5
_diffrn_reflns_theta_min 2.5
_diffrn_standards_decay_% 0
_diffrn_standards_interval_count 150
_diffrn_standards_number 3
_exptl_absorpt_coefficient_mu .117
_exptl_absorpt_correction_type none
_exptl_crystal_colour yellow
_exptl_crystal_density_diffrn 1.471
_exptl_crystal_density_method 'not measured'
_exptl_crystal_description prism
_exptl_crystal_size_max .5
_exptl_crystal_size_mid .3
_exptl_crystal_size_min .3
_refine_diff_density_max .21
_refine_diff_density_min -.15
_refine_ls_extinction_method none
_refine_ls_goodness_of_fit_ref 1.01
_refine_ls_hydrogen_treatment refall
_refine_ls_number_parameters 273
_refine_ls_number_reflns 3468
_refine_ls_R_factor_gt .040
_refine_ls_shift/su_max .001
_refine_ls_structure_factor_coef Fsqd
_refine_ls_weighting_details 'w = 1/[\s^2^(Fo^2^) + (0.0516P)^2^+0.3113P] where P = (Fo^2^+2Fc^2^)/3'
_refine_ls_weighting_scheme calc
_refine_ls_wR_factor_ref .112
_reflns_number_gt 2383
_reflns_number_total 3468
_reflns_threshold_expression I>2\s(I)
_cod_data_source_file qa0231.cif
_cod_data_source_block II
_cod_original_cell_volume 1509.7(4)
_cod_original_sg_symbol_H-M 'P 21/n'
_cod_original_formula_sum 'C14 H14 N4 O6 '
_cod_database_code 2010847
_cod_database_fobs_code 2010847

loop_
_symmetry_equiv_pos_as_xyz
x,y,z
1/2-x,1/2+y,1/2-z
-x,-y,-z
1/2+x,1/2-y,1/2+z

loop_
_atom_site_label
_atom_site_fract_x
_atom_site_fract_y
_atom_site_fract_z
_atom_site_U_iso_or_equiv
_atom_site_adp_type
_atom_site_calc_flag
_atom_site_refinement_flags
_atom_site_occupancy
_atom_site_disorder_assembly
_atom_site_disorder_group
_atom_site_type_symbol
O1 .4270(2) .3060(2) .74480(6) .0745(4) Uani d . 1.00 . . O
O2 .2005(2) .4333(2) .71349(5) .0756(4) Uani d . 1.00 . . O
O3 .0007(2) .2318(2) .77268(6) .0705(4) Uani d . 1.00 . . O
O4 -.1539(2) .4358(3) .79930(6) .0846(5) Uani d . 1.00 . . O
O5 .5180(2) .7517(2) .96496(6) .0663(4) Uani d . 1.00 . . O
O6 .6862(2) .5795(2) .92232(6) .0652(4) Uani d . 1.00 . . O
N7 .3038(2) .3893(2) .75095(6) .0510(4) Uani d . 1.00 . . N
N8 -.0206(2) .3667(2) .79672(5) .0515(4) Uani d . 1.00 . . N
N9 1.2297(2) .9530(2) 1.12078(6) .0505(3) Uani d . 1.00 . . N
N10 .7928(2) .8408(2) 1.02556(6) .0478(3) Uani d . 1.00 . . N
C11 .5491(2) .6399(2) .92954(7) .0479(4) Uani d . 1.00 . . C
C12 .3987(2) .5756(2) .89255(6) .0415(3) Uani d . 1.00 . . C
C13 .4177(2) .5077(2) .84036(6) .0417(3) Uani d . 1.00 . . C
C14 .2807(2) .4467(2) .80775(6) .0394(3) Uani d . 1.00 . . C
C15 .1247(2) .4498(2) .82698(6) .0398(3) Uani d . 1.00 . . C
C16 .1039(2) .5199(2) .87796(6) .0450(4) Uani d . 1.00 . . C
C17 .2422(2) .5826(2) .91046(7) .0472(4) Uani d . 1.00 . . C
C18 1.0872(2) .9157(2) 1.09029(6) .0396(3) Uani d . 1.00 . . C
C19 1.0799(2) .7940(2) 1.04649(7) .0467(4) Uani d . 1.00 . . C
C20 .9341(2) .7613(2) 1.01595(7) .0480(4) Uani d . 1.00 . . C
C21 .7947(2) .9561(2) 1.06694(7) .0519(4) Uani d . 1.00 . . C
C22 .9356(2) .9953(2) 1.09970(7) .0477(4) Uani d . 1.00 . . C
C23 1.3827(3) .8654(4) 1.11040(10) .0799(7) Uani d . 1.00 . . C
C24 1.2381(3) 1.0826(4) 1.16450(10) .0716(6) Uani d . 1.00 . . C
H10 .690(3) .810(3) 1.0049(9) .07353(8) Uiso d . 1.00 . . H
H13 .522(2) .508(2) .8261(7) .04431(5) Uiso d . 1.00 . . H
H16 -.004(2) .518(2) .8910(7) .04955(6) Uiso d . 1.00 . . H
H17 .231(2) .629(2) .9474(7) .05414(6) Uiso d . 1.00 . . H
H19 1.175(2) .734(2) 1.0386(8) .06220(7) Uiso d . 1.00 . . H
H20 .925(2) .679(3) .9874(9) .06444(7) Uiso d . 1.00 . . H
H21 .693(3) 1.011(3) 1.0705(8) .06654(7) Uiso d . 1.00 . . H
H22 .928(2) 1.076(3) 1.1277(8) .06195(7) Uiso d . 1.00 . . H
H23A 1.462(4) .895(4) 1.1380(10) .11990(10) Uiso d . 1.00 . . H
H23B 1.365(3) .738(4) 1.1080(10) .09940(10) Uiso d . 1.00 . . H
H23C 1.415(4) .891(4) 1.0700(10) .1399(2) Uiso d . 1.00 . . H
H24A 1.351(4) 1.108(4) 1.1750(10) .11680(10) Uiso d . 1.00 . . H
H24B 1.177(4) 1.053(4) 1.1930(10) .11990(10) Uiso d . 1.00 . . H
H24C 1.192(4) 1.199(4) 1.1500(10) .13290(10) Uiso d . 1.00 . . H

loop_
_atom_site_aniso_label
_atom_site_aniso_U_11
_atom_site_aniso_U_22
_atom_site_aniso_U_33
_atom_site_aniso_U_12
_atom_site_aniso_U_13
_atom_site_aniso_U_23
O1 .0672(9) .0870(10) .0725(9) .0020(8) .0218(7) -.0292(8)
O2 .0802(9) .1080(10) .0368(6) -.0057(9) -.0032(6) -.0025(7)
O3 .0772(9) .0629(8) .0689(9) -.0188(7) -.0053(7) -.0147(7)
O4 .0412(7) .1380(10) .0730(9) .0027(8) -.0019(6) -.0252(9)
O5 .0507(7) .0723(9) .0723(8) .0055(6) -.0124(6) -.0327(7)
O6 .0430(6) .0797(9) .0708(8) .0038(6) -.0044(6) -.0226(7)
N7 .0538(8) .0573(9) .0434(7) -.0119(7) .0117(6) -.0089(7)
N8 .0456(8) .0684(10) .0398(7) -.0108(7) .0003(6) .0010(7)
N9 .0416(7) .0612(9) .0470(7) -.0025(7) -.0047(6) -.0003(7)
N10 .0385(7) .0536(8) .0496(8) -.0033(6) -.0039(6) .0019(7)
C11 .0449(9) .0496(9) .0474(9) -.0015(7) -.0045(7) -.0056(7)
C12 .0413(8) .0404(8) .0417(8) .0002(7) -.0017(6) -.0021(7)
C13 .0387(8) .0428(8) .0439(8) .0003(7) .0055(6) -.0005(7)
C14 .0438(8) .0401(8) .0342(7) -.0010(7) .0036(6) -.0006(6)
C15 .0402(8) .0420(8) .0361(7) -.0036(6) -.0016(6) .0033(6)
C16 .0412(8) .0532(9) .0413(8) -.0009(7) .0066(6) -.0012(7)
C17 .0481(9) .0537(10) .0398(8) -.0006(8) .0046(7) -.0071(7)
C18 .0381(7) .0458(8) .0348(7) -.0020(6) .0026(6) .0052(6)
C19 .0405(8) .0528(9) .0468(9) .0061(7) .0052(7) -.0047(7)
C20 .0492(9) .0520(10) .0424(8) -.0014(8) .0026(7) -.0044(8)
C21 .0356(8) .0590(10) .0620(10) .0036(8) .0067(7) -.0030(9)
C22 .0440(9) .0539(10) .0461(9) .0006(7) .0085(7) -.0090(8)
C23 .0387(10) .088(2) .108(2) .0080(10) -.0150(10) -.008(2)
C24 .0640(10) .093(2) .0570(10) -.0220(10) -.0029(10) -.0190(10)

loop_
_atom_type_symbol
_atom_type_description
_atom_type_scat_dispersion_real
_atom_type_scat_dispersion_imag
_atom_type_scat_source
C C .003 .002
;International Tables for Crystallography
(1992, Vol. C)
;
H H .000 .000
;International Tables for Crystallography
(1992, Vol. C)
;
N N .006 .003
;International Tables for Crystallography
(1992, Vol. C)
;
O O .011 .006
;International Tables for Crystallography
(1992, Vol. C)
;

loop_
_geom_angle_atom_site_label_1
_geom_angle_atom_site_label_2
_geom_angle_atom_site_label_3
_geom_angle
_geom_angle_publ_flag
O1 N7 O2 124.8(2) yes
O1 N7 C14 117.30(10) no
O2 N7 C14 117.90(10) no
O3 N8 O4 124.9(2) yes
O3 N8 C15 117.90(10) no
O4 N8 C15 117.10(10) no
C18 N9 C23 120.4(2) no
C18 N9 C24 121.7(2) no
C23 N9 C24 117.9(2) no
C20 N10 C21 119.30(10) no
C20 N10 H10 120.0(10) no
C21 N10 H10 120.0(10) no
O5 C11 O6 126.9(2) yes
O5 C11 C12 114.90(10) no
O6 C11 C12 118.2(2) no
C11 C12 C13 120.20(10) no
C11 C12 C17 120.60(10) no
C13 C12 C17 119.30(10) no
C12 C13 C14 119.50(10) no
C12 C13 H13 121.0(10) no
C14 C13 H13 119.0(10) no
N7 C14 C13 117.80(10) no
N7 C14 C15 121.50(10) no
C13 C14 C15 120.60(10) no
N8 C15 C14 122.30(10) no
N8 C15 C16 117.10(10) no
C14 C15 C16 120.30(10) no
C15 C16 C17 118.8(2) no
C15 C16 H16 119.0(10) no
C17 C16 H16 122.0(10) no
C12 C17 C16 121.4(2) no
C12 C17 H17 119.0(10) no
C16 C17 H17 120.0(10) no
N9 C18 C19 121.70(10) no
N9 C18 C22 122.20(10) no
C19 C18 C22 116.10(10) no
C18 C19 C20 120.1(2) no
C18 C19 H19 121.0(10) no
C20 C19 H19 119.0(10) no
N10 C20 C19 122.2(2) no
N10 C20 H20 116.0(10) no
C19 C20 H20 122.0(10) no
N10 C21 C22 122.1(2) no
N10 C21 H21 115.0(10) no
C22 C21 H21 123.0(10) no
C18 C22 C21 120.1(2) no
C18 C22 H22 122.0(10) no
C21 C22 H22 118.0(10) no
N9 C23 H23A 108(2) no
N9 C23 H23B 110.0(10) no
N9 C23 H23C 112(2) no
H23A C23 H23B 112(2) no
H23A C23 H23C 114(3) no
H23B C23 H23C 101(2) no
N9 C24 H24A 108(2) no
N9 C24 H24B 113(2) no
N9 C24 H24C 111(2) no
H24A C24 H24B 116(2) no
H24A C24 H24C 103(2) no
H24B C24 H24C 106(3) no

loop_
_geom_bond_atom_site_label_1
_geom_bond_atom_site_label_2
_geom_bond_site_symmetry_1
_geom_bond_site_symmetry_2
_geom_bond_distance
_geom_bond_publ_flag
O1 N7 . . 1.210(2) yes
O2 N7 . . 1.219(2) yes
O3 N8 . . 1.216(2) yes
O4 N8 . . 1.212(2) yes
O5 C11 . . 1.262(2) yes
O6 C11 . . 1.233(2) yes
N7 C14 . . 1.475(2) no
N8 C15 . . 1.470(2) no
N9 C18 . . 1.338(2) no
N9 C23 . . 1.457(3) no
N9 C24 . . 1.455(3) no
N10 C20 . . 1.340(2) no
N10 C21 . . 1.340(2) no
N10 H10 . . .96(2) no
C11 C12 . . 1.522(2) no
C12 C13 . . 1.391(2) no
C12 C17 . . 1.382(2) no
C13 C14 . . 1.379(2) no
C13 H13 . . .94(2) no
C14 C15 . . 1.390(2) no
C15 C16 . . 1.374(2) no
C16 C17 . . 1.390(2) no
C16 H16 . . .96(2) no
C17 H17 . . .98(2) no
C18 C19 . . 1.415(2) no
C18 C22 . . 1.412(2) no
C19 C20 . . 1.353(2) no
C19 H19 . . .94(2) no
C20 H20 . . .94(2) no
C21 C22 . . 1.357(2) no
C21 H21 . . .94(2) no
C22 H22 . . .93(2) no
C23 H23A . . .91(3) no
C23 H23B . . 1.00(3) no
C23 H23C . . 1.06(3) no
C24 H24A . . .95(3) no
C24 H24B . . .92(3) no
C24 H24C . . 1.02(3) no

loop_
_geom_hbond_atom_site_label_D
_geom_hbond_atom_site_label_H
_geom_hbond_atom_site_label_A
_geom_hbond_distance_DH
_geom_hbond_distance_HA
_geom_hbond_distance_DA
_geom_hbond_angle_DHA
N10 H10 O5 .96(2) 1.68(2) 2.633(2) 176(2)

loop_
_cod_related_entry_id
_cod_related_entry_database
_cod_related_entry_code
1 ChemSpider 21135808
